data_7716184
loop_
_publ_author_name
'Parra-Cadenas, Blanca'
'Gin&#xe9;s, Carlos'
'Garc&#xed;a-Viv&#xf3;, Daniel'
'Elorriaga, David'
'Carrillo-Hermosilla, Fernando'

_publ_section_title
;
 Zinc amidinate-catalysed cyclization reaction of carbodiimides and
 alkynes. An insight into the mechanism.
;
_journal_issue 24
_journal_name_full 'Dalton transactions (Cambridge, England : 2003)'
_journal_page_first 10050
_journal_page_last 10054
_journal_paper_doi 10.1039/d4dt01265h
_journal_volume 53
_journal_year 2024
_chemical_formula_moiety '4(C66 H78 N4 Zn)'
_chemical_formula_sum 'C264 H312 N16 Zn4'
_chemical_formula_weight 3970.76
_space_group_crystal_system orthorhombic
_space_group_IT_number 60
_space_group_name_Hall '-P 2n 2ab'
_space_group_name_H-M_alt 'P b c n'
_atom_sites_solution_hydrogens geom
_atom_sites_solution_primary dual
_audit_creation_date 2023-02-09
_audit_creation_method
;
Olex2 1.3
(compiled 2020.11.12 svn.r5f609507 for OlexSys, GUI svn.r6408)
;
_audit_update_record
;
2024-04-09 deposited with the CCDC.	2024-05-24 downloaded from the CCDC.
;
_cell_angle_alpha 90
_cell_angle_beta 90
_cell_angle_gamma 90
_cell_formula_units_Z 1
_cell_length_a 20.6268(7)
_cell_length_b 16.0836(6)
_cell_length_c 18.5709(6)
_cell_measurement_reflns_used 9178
_cell_measurement_temperature 250.0
_cell_measurement_theta_max 20.211
_cell_measurement_theta_min 2.719
_cell_volume 6161.0(4)
_computing_cell_refinement 'SAINT V8.40B (?, 2016)'
_computing_data_reduction 'SAINT V8.40B (?, 2016)'
_computing_molecular_graphics 'Olex2 1.3 (Dolomanov et al., 2009)'
_computing_publication_material 'Olex2 1.3 (Dolomanov et al., 2009)'
_computing_structure_refinement 'SHELXL 2017/1 (Sheldrick, 2015)'
_computing_structure_solution 'SHELXT 2014/5 (Sheldrick, 2014)'
_diffrn_ambient_temperature 250.0
_diffrn_measured_fraction_theta_full 1.000
_diffrn_measured_fraction_theta_max 0.997
_diffrn_measurement_device_type 'Bruker P4'
_diffrn_measurement_method '\w scans'
_diffrn_radiation_monochromator graphite
_diffrn_radiation_type MoK\a
_diffrn_radiation_wavelength 0.71073
_diffrn_reflns_av_R_equivalents 0.0519
_diffrn_reflns_av_unetI/netI 0.0303
_diffrn_reflns_Laue_measured_fraction_full 1.000
_diffrn_reflns_Laue_measured_fraction_max 0.997
_diffrn_reflns_limit_h_max 24
_diffrn_reflns_limit_h_min -24
_diffrn_reflns_limit_k_max 19
_diffrn_reflns_limit_k_min -19
_diffrn_reflns_limit_l_max 22
_diffrn_reflns_limit_l_min -17
_diffrn_reflns_number 55520
_diffrn_reflns_point_group_measured_fraction_full 1.000
_diffrn_reflns_point_group_measured_fraction_max 0.997
_diffrn_reflns_theta_full 25.242
_diffrn_reflns_theta_max 25.403
_diffrn_reflns_theta_min 1.606
_diffrn_source_current 30.0
_diffrn_source_power 1.5
_diffrn_source_voltage 50.0
_exptl_absorpt_coefficient_mu 0.438
_exptl_absorpt_correction_T_max 0.7452
_exptl_absorpt_correction_T_min 0.6874
_exptl_absorpt_correction_type multi-scan
_exptl_absorpt_process_details
;
SADABS-2016/2 (Bruker,2016/2) was used for absorption correction.
wR2(int) was 0.0570 before and 0.0489 after correction.
The Ratio of minimum to maximum transmission is 0.9224.
The \l/2 correction factor is Not present.
;
_exptl_crystal_colour colourless
_exptl_crystal_colour_primary colourless
_exptl_crystal_density_diffrn 1.070
_exptl_crystal_description prism
_exptl_crystal_F_000 2128
_exptl_crystal_size_max 0.245
_exptl_crystal_size_mid 0.181
_exptl_crystal_size_min 0.176
_refine_diff_density_max 0.478
_refine_diff_density_min -1.079
_refine_diff_density_rms 0.186
_refine_ls_extinction_method none
_refine_ls_goodness_of_fit_ref 1.049
_refine_ls_hydrogen_treatment constr
_refine_ls_matrix_type full
_refine_ls_number_parameters 420
_refine_ls_number_reflns 5669
_refine_ls_number_restraints 438
_refine_ls_restrained_S_all 1.046
_refine_ls_R_factor_all 0.1392
_refine_ls_R_factor_gt 0.0805
_refine_ls_shift/su_max 0.000
_refine_ls_shift/su_mean 0.000
_refine_ls_structure_factor_coef Fsqd
_refine_ls_weighting_details 'w=1/[\s^2^(Fo^2^)+(0.1919P)^2^+1.2193P] where P=(Fo^2^+2Fc^2^)/3'
_refine_ls_weighting_scheme calc
_refine_ls_wR_factor_gt 0.2314
_refine_ls_wR_factor_ref 0.2956
_reflns_Friedel_coverage 0.000
_reflns_number_gt 3294
_reflns_number_total 5669
_reflns_threshold_expression 'I > 2\s(I)'
_cod_data_source_file d4dt01265h2.cif
_cod_data_source_block bp19
_cod_depositor_comments 'Adding full bibliography for 7716182--7716185.cif.'
_cod_database_code 7716184
_shelx_shelxl_version_number 2017/1
_shelx_space_group_comment
;
The symmetry employed for this shelxl refinement is uniquely defined
by the following loop, which should always be used as a source of
symmetry information in preference to the above space-group names.
They are only intended as comments.
;
_olex2_refinement_description
;
1. Fixed Uiso
 At 1.2 times of:
  All C(H) groups, All C(H,H) groups
 At 1.5 times of:
  All C(H,H,H) groups
2. Uiso/Uaniso restraints and constraints
C4 \\sim C4A \\sim C5 \\sim C5A \\sim C6 \\sim C6A \\sim C7 \\sim C7A \\sim C8
\\sim C8A \\sim C9 \\sim C9A: within 2A with sigma of 0.01 and sigma for
terminal atoms of 0.01 within 2A
C22 \\sim C22A \\sim C23 \\sim C23A \\sim C24 \\sim C24A \\sim C25 \\sim C25A
\\sim C26 \\sim C26A \\sim C27 \\sim C27A \\sim C29 \\sim C29A \\sim C28 \\sim
C28A \\sim C30 \\sim C30A: within 2A with sigma of 0.01 and sigma for terminal
atoms of 0.01 within 2A
3. Others
 Sof(C4A)=Sof(C9A)=Sof(H9A)=Sof(C8A)=Sof(H8A)=Sof(C7A)=Sof(H7A)=Sof(C6A)=
 Sof(H6A)=Sof(C5A)=Sof(H5A)=1-FVAR(1)
 Sof(C4)=Sof(C9)=Sof(H9)=Sof(C8)=Sof(H8)=Sof(C7)=Sof(H7)=Sof(C6)=Sof(H6)=
 Sof(C5)=Sof(H5)=FVAR(1)
 Sof(C28A)=Sof(H28A)=Sof(H31A)=Sof(C29A)=Sof(H29A)=Sof(H29B)=Sof(H29C)=
 Sof(C22A)=Sof(C27A)=Sof(C26A)=Sof(H26A)=Sof(C25A)=Sof(H25A)=Sof(C24A)=
 Sof(H24A)=Sof(C23A)=Sof(C30A)=Sof(H30D)=Sof(H30E)=Sof(H30F)=1-FVAR(2)
 Sof(C22)=Sof(C27)=Sof(C26)=Sof(H26)=Sof(C25)=Sof(H25)=Sof(C24)=Sof(H24)=
 Sof(C23)=Sof(H31)=Sof(C30)=Sof(H30A)=Sof(H30B)=Sof(H30C)=Sof(C28)=Sof(H28)=
 Sof(C29)=Sof(H29D)=Sof(H29E)=Sof(H29F)=FVAR(2)
4.a Ternary CH refined with riding coordinates:
 C19(H19), C16(H16), C28A(H28A), C31(H31), C31(H31A), C28(H28)
4.b Aromatic/amide H refined with riding coordinates:
 C9(H9), C8(H8), C7(H7), C6(H6), C5(H5), C26(H26), C25(H25), C24(H24),
 C12(H12), C14(H14), C13(H13), C9A(H9A), C8A(H8A), C7A(H7A), C6A(H6A), C5A(H5A),
  C26A(H26A), C25A(H25A), C24A(H24A)
4.c Fitted hexagon refined as free rotating group:
 C4(C9,C8,C7,C6,C5), C22(C27,C26,C25,C24,C23), C4A(C9A,C8A,C7A,C6A,C5A),
 C22A(C27A,C26A,C25A,C24A,C23A)
4.d Idealised Me refined as rotating group:
 C21(H21A,H21B,H21C), C17(H17A,H17B,H17C), C20(H20A,H20B,H20C), C32(H32A,H32B,
 H32C), C33(H33A,H33B,H33C), C30(H30A,H30B,H30C), C18(H18A,H18B,H18C),
 C29A(H29A,H29B,H29C), C29(H29D,H29E,H29F), C30A(H30D,H30E,H30F)
;
_olex2_submission_special_instructions 'No special instructions were received'

loop_
_space_group_symop_operation_xyz
'x, y, z'
'-x+1/2, -y+1/2, z+1/2'
'-x, y, -z+1/2'
'x+1/2, -y+1/2, -z'
'-x, -y, -z'
'x-1/2, y-1/2, -z-1/2'
'x, -y, z-1/2'
'-x-1/2, y-1/2, z'

loop_
_atom_site_label
_atom_site_type_symbol
_atom_site_fract_x
_atom_site_fract_y
_atom_site_fract_z
_atom_site_U_iso_or_equiv
_atom_site_adp_type
_atom_site_occupancy
_atom_site_site_symmetry_order
_atom_site_calc_flag
_atom_site_refinement_flags_posn
_atom_site_refinement_flags_adp
_atom_site_refinement_flags_occupancy
_atom_site_disorder_assembly
_atom_site_disorder_group
Zn1 Zn 0.500000 0.26273(5) 0.250000 0.0708(3) Uani 1 2 d S T P B .
N1 N 0.58993(15) 0.2952(2) 0.21986(17) 0.0624(8) Uani 1 1 d . . . . .
N2 N 0.56802(16) 0.2249(2) 0.31995(18) 0.0687(9) Uani 1 1 d . . . . .
C2 C 0.6806(2) 0.2536(3) 0.2936(2) 0.0689(11) Uani 1 1 d . . . . .
C1 C 0.6131(2) 0.2585(2) 0.2781(2) 0.0616(10) Uani 1 1 d . . . . .
C3 C 0.7374(2) 0.2482(3) 0.3040(2) 0.0751(11) Uani 1 1 d . . . . .
C10 C 0.63194(18) 0.3258(2) 0.1651(2) 0.0650(10) Uani 1 1 d . . . . .
C4 C 0.8034(3) 0.2380(7) 0.3201(6) 0.089(2) Uani 0.479(10) 1 d G U P A 1
C9 C 0.8213(4) 0.1855(7) 0.3761(6) 0.102(2) Uani 0.479(10) 1 d G U P A 1
H9 H 0.789579 0.155049 0.401013 0.122 Uiso 0.479(10) 1 calc R U P A 1
C8 C 0.8862(5) 0.1781(7) 0.3952(5) 0.116(3) Uani 0.479(10) 1 d G U P A 1
H8 H 0.898346 0.142539 0.433096 0.139 Uiso 0.479(10) 1 calc R U P A 1
C7 C 0.9332(3) 0.2231(7) 0.3583(7) 0.112(3) Uani 0.479(10) 1 d G U P A 1
H7 H 0.977062 0.218057 0.371291 0.134 Uiso 0.479(10) 1 calc R U P A 1
C6 C 0.9153(4) 0.2756(6) 0.3023(8) 0.114(2) Uani 0.479(10) 1 d G U P A 1
H6 H 0.947010 0.306085 0.277403 0.136 Uiso 0.479(10) 1 calc R U P A 1
C5 C 0.8504(5) 0.2831(6) 0.2832(6) 0.103(2) Uani 0.479(10) 1 d G U P A 1
H5 H 0.838243 0.318597 0.245319 0.124 Uiso 0.479(10) 1 calc R U P A 1
C11 C 0.6447(2) 0.4110(3) 0.1619(2) 0.0837(13) Uani 1 1 d . . . . .
C19 C 0.6142(4) 0.4720(3) 0.2151(3) 0.120(2) Uani 1 1 d . . . . .
H19 H 0.579787 0.441821 0.241477 0.145 Uiso 1 1 calc R U . . .
C15 C 0.6589(2) 0.2718(3) 0.1151(2) 0.0817(13) Uani 1 1 d . . . . .
C22 C 0.5831(7) 0.2025(8) 0.3949(5) 0.083(2) Uani 0.498(9) 1 d G U P B 1
C27 C 0.5847(8) 0.2640(6) 0.4474(7) 0.088(2) Uani 0.498(9) 1 d G U P B 1
C26 C 0.5952(6) 0.2428(6) 0.5190(6) 0.102(3) Uani 0.498(9) 1 d G U P B 1
H26 H 0.596302 0.284364 0.554555 0.122 Uiso 0.498(9) 1 calc R U P B 1
C25 C 0.6043(6) 0.1600(7) 0.5381(4) 0.105(3) Uani 0.498(9) 1 d G U P B 1
H25 H 0.611404 0.145611 0.586481 0.126 Uiso 0.498(9) 1 calc R U P B 1
C24 C 0.6027(6) 0.0985(6) 0.4855(5) 0.102(2) Uani 0.498(9) 1 d G U P B 1
H24 H 0.608784 0.042496 0.498403 0.123 Uiso 0.498(9) 1 calc R U P B 1
C23 C 0.5921(6) 0.1197(7) 0.4139(5) 0.098(2) Uani 0.498(9) 1 d G U P B 1
C12 C 0.6866(3) 0.4398(4) 0.1085(3) 0.119(2) Uani 1 1 d . . . . .
H12 H 0.694954 0.497108 0.104611 0.143 Uiso 1 1 calc R U . . .
C14 C 0.7011(3) 0.3036(5) 0.0645(3) 0.1114(19) Uani 1 1 d . . . . .
H14 H 0.720293 0.267338 0.031035 0.134 Uiso 1 1 calc R U . . .
C13 C 0.7158(3) 0.3854(6) 0.0616(3) 0.126(2) Uani 1 1 d . . . . .
H13 H 0.745895 0.405078 0.027636 0.151 Uiso 1 1 calc R U . . .
C16 C 0.6419(3) 0.1802(3) 0.1147(3) 0.115(2) Uani 1 1 d . . . . .
H16 H 0.616395 0.169344 0.158819 0.138 Uiso 1 1 calc R U . . .
C28A C 0.5573(8) 0.0472(10) 0.3334(8) 0.120(3) Uani 0.502(9) 1 d . U P B 2
H28A H 0.535708 0.084081 0.298194 0.144 Uiso 0.502(9) 1 calc R U P B 2
C31 C 0.5868(3) 0.3455(5) 0.4345(3) 0.124(2) Uani 1 1 d . . . . .
H31 H 0.584692 0.352745 0.381571 0.149 Uiso 0.498(9) 1 calc R U P B 1
H31A H 0.584582 0.354457 0.381773 0.149 Uiso 0.502(9) 1 calc R U P B 2
C21 C 0.5841(5) 0.5479(5) 0.1829(5) 0.186(4) Uani 1 1 d . . . . .
H21A H 0.614755 0.574267 0.150540 0.278 Uiso 1 1 calc R U . . .
H21B H 0.572431 0.586447 0.220925 0.278 Uiso 1 1 calc R U . . .
H21C H 0.545486 0.532270 0.156287 0.278 Uiso 1 1 calc R U . . .
C17 C 0.5983(4) 0.1589(5) 0.0510(5) 0.149(3) Uani 1 1 d . . . . .
H17A H 0.560808 0.195314 0.051064 0.224 Uiso 1 1 calc R U . . .
H17B H 0.584098 0.101569 0.054847 0.224 Uiso 1 1 calc R U . . .
H17C H 0.622212 0.166271 0.006442 0.224 Uiso 1 1 calc R U . . .
C20 C 0.6650(6) 0.4981(6) 0.2698(5) 0.194(4) Uani 1 1 d . . . . .
H20A H 0.687157 0.449239 0.288038 0.290 Uiso 1 1 calc R U . . .
H20B H 0.644191 0.527059 0.309379 0.290 Uiso 1 1 calc R U . . .
H20C H 0.696221 0.534793 0.247005 0.290 Uiso 1 1 calc R U . . .
C32 C 0.6453(5) 0.3941(7) 0.4608(4) 0.193(4) Uani 1 1 d . . . . .
H32A H 0.647031 0.391962 0.512931 0.289 Uiso 1 1 calc R U . . .
H32B H 0.641694 0.451456 0.445216 0.289 Uiso 1 1 calc R U . . .
H32C H 0.684452 0.369795 0.440964 0.289 Uiso 1 1 calc R U . . .
C33 C 0.5241(5) 0.3807(6) 0.4654(5) 0.179(3) Uani 1 1 d . . . . .
H33A H 0.487364 0.356269 0.440579 0.268 Uiso 1 1 calc R U . . .
H33B H 0.523485 0.440570 0.458888 0.268 Uiso 1 1 calc R U . . .
H33C H 0.521561 0.367774 0.516297 0.268 Uiso 1 1 calc R U . . .
C30 C 0.5372(8) -0.0170(12) 0.3719(10) 0.131(3) Uani 0.498(9) 1 d . U P B 1
H30A H 0.552885 -0.049791 0.412126 0.196 Uiso 0.498(9) 1 calc R U P B 1
H30B H 0.532070 -0.052453 0.330056 0.196 Uiso 0.498(9) 1 calc R U P B 1
H30C H 0.495655 0.007491 0.384316 0.196 Uiso 0.498(9) 1 calc R U P B 1
C18 C 0.6988(5) 0.1244(6) 0.1172(6) 0.215(5) Uani 1 1 d . . . . .
H18A H 0.722685 0.128567 0.072386 0.323 Uiso 1 1 calc R U . . .
H18B H 0.684426 0.067546 0.124122 0.323 Uiso 1 1 calc R U . . .
H18C H 0.726693 0.140524 0.156932 0.323 Uiso 1 1 calc R U . . .
C29A C 0.6198(8) 0.0219(9) 0.2949(9) 0.131(3) Uani 0.502(9) 1 d . U P B 2
H29A H 0.656701 0.045694 0.319803 0.196 Uiso 0.502(9) 1 calc R U P B 2
H29B H 0.618745 0.042140 0.245719 0.196 Uiso 0.502(9) 1 calc R U P B 2
H29C H 0.623471 -0.038239 0.294725 0.196 Uiso 0.502(9) 1 calc R U P B 2
C4A C 0.8060(3) 0.2471(7) 0.3087(6) 0.089(2) Uani 0.521(10) 1 d G U P A 2
C9A C 0.8366(4) 0.2146(7) 0.3692(5) 0.106(2) Uani 0.521(10) 1 d G U P A 2
H9A H 0.811852 0.194757 0.407983 0.127 Uiso 0.521(10) 1 calc R U P A 2
C8A C 0.9039(4) 0.2115(7) 0.3722(5) 0.116(2) Uani 0.521(10) 1 d G U P A 2
H8A H 0.924646 0.189597 0.413091 0.139 Uiso 0.521(10) 1 calc R U P A 2
C7A C 0.9406(3) 0.2409(6) 0.3148(6) 0.119(3) Uani 0.521(10) 1 d G U P A 2
H7A H 0.986111 0.238835 0.316851 0.143 Uiso 0.521(10) 1 calc R U P A 2
C6A C 0.9100(4) 0.2734(6) 0.2543(6) 0.109(3) Uani 0.521(10) 1 d G U P A 2
H6A H 0.934783 0.293233 0.215502 0.131 Uiso 0.521(10) 1 calc R U P A 2
C5A C 0.8427(4) 0.2764(6) 0.2513(5) 0.097(2) Uani 0.521(10) 1 d G U P A 2
H5A H 0.821989 0.298394 0.210392 0.117 Uiso 0.521(10) 1 calc R U P A 2
C22A C 0.5800(8) 0.1930(8) 0.3874(6) 0.086(2) Uani 0.502(9) 1 d G U P B 2
C27A C 0.5941(7) 0.2428(6) 0.4465(7) 0.089(2) Uani 0.502(9) 1 d G U P B 2
C26A C 0.6042(6) 0.2068(7) 0.5136(6) 0.103(2) Uani 0.502(9) 1 d G U P B 2
H26A H 0.613752 0.240452 0.553615 0.124 Uiso 0.502(9) 1 calc R U P B 2
C25A C 0.6004(6) 0.1210(7) 0.5216(5) 0.112(3) Uani 0.502(9) 1 d G U P B 2
H25A H 0.607241 0.096646 0.566941 0.135 Uiso 0.502(9) 1 calc R U P B 2
C24A C 0.5863(6) 0.0712(6) 0.4624(6) 0.113(3) Uani 0.502(9) 1 d G U P B 2
H24A H 0.583690 0.013181 0.467786 0.135 Uiso 0.502(9) 1 calc R U P B 2
C23A C 0.5761(7) 0.1072(8) 0.3953(5) 0.102(2) Uani 0.502(9) 1 d G U P B 2
C28 C 0.5885(8) 0.0559(10) 0.3541(9) 0.117(3) Uani 0.498(9) 1 d . U P B 1
H28 H 0.577228 0.083191 0.307983 0.140 Uiso 0.498(9) 1 calc R U P B 1
C29 C 0.6518(7) 0.0055(10) 0.3457(10) 0.140(4) Uani 0.498(9) 1 d . U P B 1
H29D H 0.677513 0.028908 0.306948 0.210 Uiso 0.498(9) 1 calc R U P B 1
H29E H 0.641413 -0.051883 0.334729 0.210 Uiso 0.498(9) 1 calc R U P B 1
H29F H 0.676296 0.007977 0.390284 0.210 Uiso 0.498(9) 1 calc R U P B 1
C30A C 0.5105(9) -0.0125(13) 0.3480(11) 0.134(4) Uani 0.502(9) 1 d . U P B 2
H30D H 0.515106 -0.058338 0.314482 0.201 Uiso 0.502(9) 1 calc R U P B 2
H30E H 0.467793 0.011972 0.342865 0.201 Uiso 0.502(9) 1 calc R U P B 2
H30F H 0.515996 -0.032696 0.396830 0.201 Uiso 0.502(9) 1 calc R U P B 2

loop_
_atom_site_aniso_label
_atom_site_aniso_U_11
_atom_site_aniso_U_22
_atom_site_aniso_U_33
_atom_site_aniso_U_23
_atom_site_aniso_U_13
_atom_site_aniso_U_12
Zn1 0.0556(5) 0.0653(5) 0.0916(6) 0.000 0.0043(3) 0.000
N1 0.0581(19) 0.0600(18) 0.0691(19) 0.0062(16) 0.0089(16) -0.0004(15)
N2 0.061(2) 0.072(2) 0.073(2) 0.0150(16) 0.0051(16) -0.0039(15)
C2 0.062(3) 0.073(3) 0.072(3) 0.0045(19) 0.008(2) 0.0010(19)
C1 0.062(2) 0.053(2) 0.070(2) -0.0044(18) 0.013(2) -0.0016(18)
C3 0.072(3) 0.080(3) 0.073(3) -0.008(2) 0.008(2) 0.000(2)
C10 0.059(2) 0.072(2) 0.063(2) 0.0040(19) 0.0048(18) -0.0028(18)
C4 0.055(4) 0.094(4) 0.117(5) -0.033(4) -0.008(4) 0.003(4)
C9 0.065(4) 0.116(5) 0.124(5) -0.032(4) -0.021(4) -0.015(4)
C8 0.076(5) 0.129(6) 0.142(6) -0.020(5) -0.021(5) -0.008(5)
C7 0.057(5) 0.134(6) 0.144(6) -0.015(5) -0.005(5) -0.011(4)
C6 0.065(4) 0.127(5) 0.149(5) -0.022(5) -0.005(5) -0.003(4)
C5 0.065(4) 0.108(4) 0.137(5) -0.023(5) -0.008(4) 0.002(4)
C11 0.089(3) 0.085(3) 0.077(3) 0.001(2) 0.014(2) -0.028(2)
C19 0.185(6) 0.071(3) 0.106(4) -0.008(3) 0.042(4) -0.038(4)
C15 0.085(3) 0.083(3) 0.077(3) 0.009(2) 0.015(2) 0.009(2)
C22 0.070(4) 0.093(5) 0.087(4) 0.029(4) 0.005(4) 0.002(4)
C27 0.085(4) 0.096(5) 0.081(4) 0.025(4) -0.006(4) 0.005(4)
C26 0.112(5) 0.103(6) 0.090(4) 0.021(5) -0.010(4) 0.007(5)
C25 0.121(5) 0.101(6) 0.093(5) 0.024(5) -0.012(4) 0.000(5)
C24 0.115(5) 0.104(5) 0.087(5) 0.027(4) -0.005(4) 0.003(4)
C23 0.098(5) 0.099(5) 0.098(5) 0.029(4) 0.003(4) 0.005(4)
C12 0.140(5) 0.115(5) 0.101(4) 0.011(3) 0.012(4) -0.063(4)
C14 0.109(4) 0.143(6) 0.082(3) 0.008(3) 0.031(3) 0.022(4)
C13 0.111(5) 0.163(7) 0.104(4) 0.019(5) 0.032(4) -0.027(5)
C16 0.162(6) 0.081(3) 0.101(4) -0.008(3) 0.038(4) 0.033(4)
C28A 0.130(7) 0.098(5) 0.133(6) 0.022(5) 0.005(5) 0.008(5)
C31 0.144(6) 0.159(6) 0.070(3) -0.017(3) -0.003(3) -0.019(5)
C21 0.262(11) 0.117(6) 0.177(7) 0.008(5) 0.050(7) 0.028(6)
C17 0.156(7) 0.104(5) 0.188(7) -0.013(5) 0.007(6) -0.009(4)
C20 0.306(13) 0.128(7) 0.147(6) -0.054(6) -0.035(7) -0.018(8)
C32 0.211(10) 0.207(11) 0.159(7) -0.052(7) 0.004(7) -0.081(8)
C33 0.188(9) 0.143(7) 0.204(9) -0.027(7) -0.003(8) -0.011(7)
C30 0.137(8) 0.113(6) 0.142(7) 0.024(6) -0.006(6) 0.009(6)
C18 0.249(11) 0.119(6) 0.278(11) -0.010(7) -0.043(9) 0.093(7)
C29A 0.141(7) 0.109(6) 0.143(7) 0.019(6) 0.013(6) 0.003(6)
C4A 0.056(4) 0.097(4) 0.116(5) -0.033(4) -0.010(4) 0.002(3)
C9A 0.073(4) 0.120(5) 0.124(4) -0.029(4) -0.010(4) -0.007(4)
C8A 0.071(5) 0.135(5) 0.142(5) -0.018(4) -0.020(4) -0.008(4)
C7A 0.068(5) 0.139(6) 0.150(6) -0.017(6) -0.015(5) 0.002(4)
C6A 0.063(4) 0.122(5) 0.142(6) -0.018(5) -0.003(5) 0.000(4)
C5A 0.060(4) 0.104(4) 0.128(6) -0.025(4) -0.007(4) -0.004(4)
C22A 0.071(4) 0.097(5) 0.091(4) 0.029(4) 0.006(4) 0.003(4)
C27A 0.082(4) 0.101(5) 0.085(4) 0.029(4) -0.004(4) 0.005(4)
C26A 0.110(4) 0.108(6) 0.092(4) 0.026(5) -0.011(4) 0.006(5)
C25A 0.123(5) 0.113(6) 0.100(5) 0.026(5) -0.010(4) 0.004(5)
C24A 0.120(5) 0.112(6) 0.106(6) 0.037(5) -0.005(5) 0.005(5)
C23A 0.103(5) 0.100(4) 0.104(4) 0.037(4) 0.001(4) 0.004(4)
C28 0.125(6) 0.099(4) 0.127(5) 0.025(4) 0.008(5) 0.011(5)
C29 0.145(8) 0.112(6) 0.164(8) 0.004(7) 0.026(7) 0.009(6)
C30A 0.139(8) 0.118(6) 0.146(7) 0.024(6) -0.006(6) 0.007(6)

loop_
_atom_type_symbol
_atom_type_description
_atom_type_scat_dispersion_real
_atom_type_scat_dispersion_imag
_atom_type_scat_source
C C 0.0033 0.0016 'International Tables Vol C Tables 4.2.6.8 and 6.1.1.4'
H H 0.0000 0.0000 'International Tables Vol C Tables 4.2.6.8 and 6.1.1.4'
N N 0.0061 0.0033 'International Tables Vol C Tables 4.2.6.8 and 6.1.1.4'
Zn Zn 0.2839 1.4301 'International Tables Vol C Tables 4.2.6.8 and 6.1.1.4'

loop_
_geom_angle_atom_site_label_1
_geom_angle_atom_site_label_2
_geom_angle_atom_site_label_3
_geom_angle
_geom_angle_site_symmetry_1
_geom_angle_site_symmetry_3
_geom_angle_publ_flag
N1 Zn1 N1 149.8(2) 3_655 . ?
N1 Zn1 C1 148.03(13) 3_655 . ?
N1 Zn1 C1 33.53(13) . . ?
N1 Zn1 C1 33.53(13) 3_655 3_655 ?
N1 Zn1 C1 148.03(13) . 3_655 ?
N2 Zn1 N1 123.01(13) . 3_655 ?
N2 Zn1 N1 67.25(13) . . ?
N2 Zn1 N1 123.01(13) 3_655 . ?
N2 Zn1 N1 67.25(13) 3_655 3_655 ?
N2 Zn1 N2 144.7(2) . 3_655 ?
N2 Zn1 C1 33.72(13) 3_655 3_655 ?
N2 Zn1 C1 144.55(13) 3_655 . ?
N2 Zn1 C1 144.54(13) . 3_655 ?
N2 Zn1 C1 33.73(13) . . ?
C1 Zn1 C1 176.76(17) . 3_655 ?
C1 N1 Zn1 89.5(2) . . ?
C1 N1 C10 121.2(3) . . ?
C10 N1 Zn1 148.4(3) . . ?
C1 N2 Zn1 89.3(2) . . ?
C1 N2 C22 120.4(7) . . ?
C1 N2 C22A 124.0(7) . . ?
C22 N2 Zn1 146.6(7) . . ?
C22A N2 Zn1 145.9(7) . . ?
C3 C2 C1 177.4(5) . . ?
N1 C1 Zn1 57.0(2) . . ?
N1 C1 N2 114.0(4) . . ?
N1 C1 C2 123.0(4) . . ?
N2 C1 Zn1 57.0(2) . . ?
N2 C1 C2 123.0(4) . . ?
C2 C1 Zn1 178.2(3) . . ?
C2 C3 C4 176.1(7) . . ?
C2 C3 C4A 173.2(6) . . ?
C11 C10 N1 118.9(4) . . ?
C15 C10 N1 120.3(4) . . ?
C15 C10 C11 120.8(4) . . ?
C9 C4 C3 119.2(8) . . ?
C9 C4 C5 120.0 . . ?
C5 C4 C3 120.7(8) . . ?
C4 C9 H9 120.0 . . ?
C4 C9 C8 120.0 . . ?
C8 C9 H9 120.0 . . ?
C9 C8 H8 120.0 . . ?
C7 C8 C9 120.0 . . ?
C7 C8 H8 120.0 . . ?
C8 C7 H7 120.0 . . ?
C8 C7 C6 120.0 . . ?
C6 C7 H7 120.0 . . ?
C7 C6 H6 120.0 . . ?
C5 C6 C7 120.0 . . ?
C5 C6 H6 120.0 . . ?
C4 C5 H5 120.0 . . ?
C6 C5 C4 120.0 . . ?
C6 C5 H5 120.0 . . ?
C10 C11 C19 121.8(4) . . ?
C12 C11 C10 118.2(5) . . ?
C12 C11 C19 120.0(5) . . ?
C11 C19 H19 107.4 . . ?
C21 C19 C11 115.9(5) . . ?
C21 C19 H19 107.4 . . ?
C21 C19 C20 109.2(7) . . ?
C20 C19 C11 109.1(6) . . ?
C20 C19 H19 107.4 . . ?
C10 C15 C16 121.4(4) . . ?
C14 C15 C10 118.4(5) . . ?
C14 C15 C16 120.2(5) . . ?
C27 C22 N2 119.7(8) . . ?
C27 C22 C23 120.0 . . ?
C23 C22 N2 120.2(8) . . ?
C22 C27 C26 120.0 . . ?
C31 C27 C22 125.0(9) . . ?
C31 C27 C26 114.2(9) . . ?
C27 C26 H26 120.0 . . ?
C27 C26 C25 120.0 . . ?
C25 C26 H26 120.0 . . ?
C26 C25 H25 120.0 . . ?
C24 C25 C26 120.0 . . ?
C24 C25 H25 120.0 . . ?
C25 C24 H24 120.0 . . ?
C25 C24 C23 120.0 . . ?
C23 C24 H24 120.0 . . ?
C22 C23 C28 117.1(8) . . ?
C24 C23 C22 120.0 . . ?
C24 C23 C28 122.9(8) . . ?
C11 C12 H12 119.6 . . ?
C13 C12 C11 120.7(6) . . ?
C13 C12 H12 119.6 . . ?
C15 C14 H14 119.0 . . ?
C13 C14 C15 122.0(6) . . ?
C13 C14 H14 119.0 . . ?
C12 C13 H13 120.1 . . ?
C14 C13 C12 119.8(5) . . ?
C14 C13 H13 120.1 . . ?
C15 C16 H16 106.8 . . ?
C15 C16 C17 111.0(5) . . ?
C17 C16 H16 106.8 . . ?
C18 C16 C15 114.0(7) . . ?
C18 C16 H16 106.8 . . ?
C18 C16 C17 111.0(6) . . ?
C29A C28A H28A 103.3 . . ?
C29A C28A C23A 107.6(13) . . ?
C23A C28A H28A 103.3 . . ?
C30A C28A H28A 103.3 . . ?
C30A C28A C29A 119.6(14) . . ?
C30A C28A C23A 117.4(14) . . ?
C27 C31 H31 107.1 . . ?
C27 C31 C32 118.3(9) . . ?
C27 C31 C33 105.7(9) . . ?
C32 C31 H31 107.1 . . ?
C32 C31 H31A 106.2 . . ?
C32 C31 C33 111.2(7) . . ?
C32 C31 C27A 113.1(8) . . ?
C33 C31 H31 107.1 . . ?
C33 C31 H31A 106.2 . . ?
C33 C31 C27A 113.1(8) . . ?
C27A C31 H31A 106.2 . . ?
C19 C21 H21A 109.5 . . ?
C19 C21 H21B 109.5 . . ?
C19 C21 H21C 109.5 . . ?
H21A C21 H21B 109.5 . . ?
H21A C21 H21C 109.5 . . ?
H21B C21 H21C 109.5 . . ?
C16 C17 H17A 109.5 . . ?
C16 C17 H17B 109.5 . . ?
C16 C17 H17C 109.5 . . ?
H17A C17 H17B 109.5 . . ?
H17A C17 H17C 109.5 . . ?
H17B C17 H17C 109.5 . . ?
C19 C20 H20A 109.5 . . ?
C19 C20 H20B 109.5 . . ?
C19 C20 H20C 109.5 . . ?
H20A C20 H20B 109.5 . . ?
H20A C20 H20C 109.5 . . ?
H20B C20 H20C 109.5 . . ?
C31 C32 H32A 109.5 . . ?
C31 C32 H32B 109.5 . . ?
C31 C32 H32C 109.5 . . ?
H32A C32 H32B 109.5 . . ?
H32A C32 H32C 109.5 . . ?
H32B C32 H32C 109.5 . . ?
C31 C33 H33A 109.5 . . ?
C31 C33 H33B 109.5 . . ?
C31 C33 H33C 109.5 . . ?
H33A C33 H33B 109.5 . . ?
H33A C33 H33C 109.5 . . ?
H33B C33 H33C 109.5 . . ?
H30A C30 H30B 109.5 . . ?
H30A C30 H30C 109.5 . . ?
H30B C30 H30C 109.5 . . ?
C28 C30 H30A 109.5 . . ?
C28 C30 H30B 109.5 . . ?
C28 C30 H30C 109.5 . . ?
C16 C18 H18A 109.5 . . ?
C16 C18 H18B 109.5 . . ?
C16 C18 H18C 109.5 . . ?
H18A C18 H18B 109.5 . . ?
H18A C18 H18C 109.5 . . ?
H18B C18 H18C 109.5 . . ?
C28A C29A H29A 109.5 . . ?
C28A C29A H29B 109.5 . . ?
C28A C29A H29C 109.5 . . ?
H29A C29A H29B 109.5 . . ?
H29A C29A H29C 109.5 . . ?
H29B C29A H29C 109.5 . . ?
C9A C4A C3 120.5(7) . . ?
C9A C4A C5A 120.0 . . ?
C5A C4A C3 119.4(7) . . ?
C4A C9A H9A 120.0 . . ?
C4A C9A C8A 120.0 . . ?
C8A C9A H9A 120.0 . . ?
C9A C8A H8A 120.0 . . ?
C7A C8A C9A 120.0 . . ?
C7A C8A H8A 120.0 . . ?
C8A C7A H7A 120.0 . . ?
C6A C7A C8A 120.0 . . ?
C6A C7A H7A 120.0 . . ?
C7A C6A H6A 120.0 . . ?
C7A C6A C5A 120.0 . . ?
C5A C6A H6A 120.0 . . ?
C4A C5A H5A 120.0 . . ?
C6A C5A C4A 120.0 . . ?
C6A C5A H5A 120.0 . . ?
N2 C22A C27A 122.8(9) . . ?
N2 C22A C23A 117.2(9) . . ?
C27A C22A C23A 120.0 . . ?
C22A C27A C31 116.4(8) . . ?
C26A C27A C31 123.0(8) . . ?
C26A C27A C22A 120.0 . . ?
C27A C26A H26A 120.0 . . ?
C25A C26A C27A 120.0 . . ?
C25A C26A H26A 120.0 . . ?
C26A C25A H25A 120.0 . . ?
C26A C25A C24A 120.0 . . ?
C24A C25A H25A 120.0 . . ?
C25A C24A H24A 120.0 . . ?
C25A C24A C23A 120.0 . . ?
C23A C24A H24A 120.0 . . ?
C22A C23A C28A 123.6(9) . . ?
C24A C23A C28A 116.3(9) . . ?
C24A C23A C22A 120.0 . . ?
C23 C28 C30 111.9(12) . . ?
C23 C28 H28 110.2 . . ?
C23 C28 C29 112.8(12) . . ?
C30 C28 H28 110.2 . . ?
C29 C28 C30 101.2(13) . . ?
C29 C28 H28 110.2 . . ?
C28 C29 H29D 109.5 . . ?
C28 C29 H29E 109.5 . . ?
C28 C29 H29F 109.5 . . ?
H29D C29 H29E 109.5 . . ?
H29D C29 H29F 109.5 . . ?
H29E C29 H29F 109.5 . . ?
C28A C30A H30D 109.5 . . ?
C28A C30A H30E 109.5 . . ?
C28A C30A H30F 109.5 . . ?
H30D C30A H30E 109.5 . . ?
H30D C30A H30F 109.5 . . ?
H30E C30A H30F 109.5 . . ?

loop_
_geom_bond_atom_site_label_1
_geom_bond_atom_site_label_2
_geom_bond_distance
_geom_bond_site_symmetry_2
_geom_bond_publ_flag
Zn1 N1 2.007(3) . ?
Zn1 N1 2.007(3) 3_655 ?
Zn1 N2 2.007(3) 3_655 ?
Zn1 N2 2.007(3) . ?
Zn1 C1 2.392(4) . ?
Zn1 C1 2.392(4) 3_655 ?
N1 C1 1.321(5) . ?
N1 C10 1.424(5) . ?
N2 C1 1.328(5) . ?
N2 C22 1.471(8) . ?
N2 C22A 1.375(8) . ?
C2 C1 1.422(6) . ?
C2 C3 1.192(6) . ?
C3 C4 1.403(8) . ?
C3 C4A 1.418(8) . ?
C10 C11 1.396(6) . ?
C10 C15 1.387(6) . ?
C4 C9 1.3900 . ?
C4 C5 1.3900 . ?
C9 H9 0.9400 . ?
C9 C8 1.3900 . ?
C8 H8 0.9400 . ?
C8 C7 1.3900 . ?
C7 H7 0.9400 . ?
C7 C6 1.3900 . ?
C6 H6 0.9400 . ?
C6 C5 1.3900 . ?
C5 H5 0.9400 . ?
C11 C19 1.527(7) . ?
C11 C12 1.395(7) . ?
C19 H19 0.9900 . ?
C19 C21 1.495(10) . ?
C19 C20 1.519(10) . ?
C15 C14 1.380(7) . ?
C15 C16 1.515(8) . ?
C22 C27 1.3900 . ?
C22 C23 1.3900 . ?
C27 C26 1.3900 . ?
C27 C31 1.333(12) . ?
C26 H26 0.9400 . ?
C26 C25 1.3900 . ?
C25 H25 0.9400 . ?
C25 C24 1.3900 . ?
C24 H24 0.9400 . ?
C24 C23 1.3900 . ?
C23 C28 1.515(19) . ?
C12 H12 0.9400 . ?
C12 C13 1.374(9) . ?
C14 H14 0.9400 . ?
C14 C13 1.351(10) . ?
C13 H13 0.9400 . ?
C16 H16 0.9900 . ?
C16 C17 1.525(9) . ?
C16 C18 1.477(9) . ?
C28A H28A 0.9900 . ?
C28A C29A 1.53(2) . ?
C28A C23A 1.550(18) . ?
C28A C30A 1.39(2) . ?
C31 H31 0.9900 . ?
C31 H31A 0.9900 . ?
C31 C32 1.518(9) . ?
C31 C33 1.523(10) . ?
C31 C27A 1.674(12) . ?
C21 H21A 0.9700 . ?
C21 H21B 0.9700 . ?
C21 H21C 0.9700 . ?
C17 H17A 0.9700 . ?
C17 H17B 0.9700 . ?
C17 H17C 0.9700 . ?
C20 H20A 0.9700 . ?
C20 H20B 0.9700 . ?
C20 H20C 0.9700 . ?
C32 H32A 0.9700 . ?
C32 H32B 0.9700 . ?
C32 H32C 0.9700 . ?
C33 H33A 0.9700 . ?
C33 H33B 0.9700 . ?
C33 H33C 0.9700 . ?
C30 H30A 0.9700 . ?
C30 H30B 0.9700 . ?
C30 H30C 0.9700 . ?
C30 C28 1.61(2) . ?
C18 H18A 0.9700 . ?
C18 H18B 0.9700 . ?
C18 H18C 0.9700 . ?
C29A H29A 0.9700 . ?
C29A H29B 0.9700 . ?
C29A H29C 0.9700 . ?
C4A C9A 1.3900 . ?
C4A C5A 1.3900 . ?
C9A H9A 0.9400 . ?
C9A C8A 1.3900 . ?
C8A H8A 0.9400 . ?
C8A C7A 1.3900 . ?
C7A H7A 0.9400 . ?
C7A C6A 1.3900 . ?
C6A H6A 0.9400 . ?
C6A C5A 1.3900 . ?
C5A H5A 0.9400 . ?
C22A C27A 1.3900 . ?
C22A C23A 1.3900 . ?
C27A C26A 1.3900 . ?
C26A H26A 0.9400 . ?
C26A C25A 1.3900 . ?
C25A H25A 0.9400 . ?
C25A C24A 1.3900 . ?
C24A H24A 0.9400 . ?
C24A C23A 1.3900 . ?
C28 H28 0.9900 . ?
C28 C29 1.544(19) . ?
C29 H29D 0.9700 . ?
C29 H29E 0.9700 . ?
C29 H29F 0.9700 . ?
C30A H30D 0.9700 . ?
C30A H30E 0.9700 . ?
C30A H30F 0.9700 . ?

loop_
_geom_torsion_atom_site_label_1
_geom_torsion_atom_site_label_2
_geom_torsion_atom_site_label_3
_geom_torsion_atom_site_label_4
_geom_torsion
_geom_torsion_site_symmetry_1
_geom_torsion_site_symmetry_2
_geom_torsion_site_symmetry_3
_geom_torsion_site_symmetry_4
_geom_torsion_publ_flag
Zn1 N1 C1 N2 -0.6(3) . . . . ?
Zn1 N1 C1 C2 177.9(3) . . . . ?
Zn1 N1 C10 C11 93.7(6) . . . . ?
Zn1 N1 C10 C15 -85.4(6) . . . . ?
Zn1 N2 C1 N1 0.6(3) . . . . ?
Zn1 N2 C1 C2 -177.9(4) . . . . ?
Zn1 N2 C22 C27 -70.6(12) . . . . ?
Zn1 N2 C22 C23 105.7(10) . . . . ?
Zn1 N2 C22A C27A -94.1(12) . . . . ?
Zn1 N2 C22A C23A 84.4(13) . . . . ?
N1 C10 C11 C19 -0.6(7) . . . . ?
N1 C10 C11 C12 179.2(4) . . . . ?
N1 C10 C15 C14 -177.8(4) . . . . ?
N1 C10 C15 C16 3.3(7) . . . . ?
N2 C22 C27 C26 176.3(12) . . . . ?
N2 C22 C27 C31 -14.7(11) . . . . ?
N2 C22 C23 C24 -176.3(12) . . . . ?
N2 C22 C23 C28 2.6(11) . . . . ?
N2 C22A C27A C31 7.3(10) . . . . ?
N2 C22A C27A C26A 178.5(13) . . . . ?
N2 C22A C23A C28A -1.8(12) . . . . ?
N2 C22A C23A C24A -178.5(12) . . . . ?
C1 N1 C10 C11 -101.9(5) . . . . ?
C1 N1 C10 C15 79.1(5) . . . . ?
C1 N2 C22 C27 78.8(9) . . . . ?
C1 N2 C22 C23 -104.9(8) . . . . ?
C1 N2 C22A C27A 71.5(11) . . . . ?
C1 N2 C22A C23A -110.0(8) . . . . ?
C3 C4 C9 C8 -176.7(9) . . . . ?
C3 C4 C5 C6 176.6(9) . . . . ?
C3 C4A C9A C8A 178.0(9) . . . . ?
C3 C4A C5A C6A -178.0(9) . . . . ?
C10 N1 C1 Zn1 -171.9(4) . . . . ?
C10 N1 C1 N2 -172.5(3) . . . . ?
C10 N1 C1 C2 5.9(6) . . . . ?
C10 C11 C19 C21 -131.8(6) . . . . ?
C10 C11 C19 C20 104.5(6) . . . . ?
C10 C11 C12 C13 -1.7(9) . . . . ?
C10 C15 C14 C13 -1.2(9) . . . . ?
C10 C15 C16 C17 107.2(6) . . . . ?
C10 C15 C16 C18 -126.6(7) . . . . ?
C4 C9 C8 C7 0.0 . . . . ?
C9 C4 C5 C6 0.0 . . . . ?
C9 C8 C7 C6 0.0 . . . . ?
C8 C7 C6 C5 0.0 . . . . ?
C7 C6 C5 C4 0.0 . . . . ?
C5 C4 C9 C8 0.0 . . . . ?
C11 C10 C15 C14 3.2(7) . . . . ?
C11 C10 C15 C16 -175.7(5) . . . . ?
C11 C12 C13 C14 3.7(10) . . . . ?
C19 C11 C12 C13 178.1(6) . . . . ?
C15 C10 C11 C19 178.5(5) . . . . ?
C15 C10 C11 C12 -1.8(7) . . . . ?
C15 C14 C13 C12 -2.2(10) . . . . ?
C22 N2 C1 Zn1 -163.7(7) . . . . ?
C22 N2 C1 N1 -163.1(7) . . . . ?
C22 N2 C1 C2 18.4(8) . . . . ?
C22 C27 C26 C25 0.0 . . . . ?
C22 C27 C31 C32 -118.0(9) . . . . ?
C22 C27 C31 C33 116.7(9) . . . . ?
C22 C23 C28 C30 -126.4(10) . . . . ?
C22 C23 C28 C29 120.2(12) . . . . ?
C27 C22 C23 C24 0.0 . . . . ?
C27 C22 C23 C28 178.9(11) . . . . ?
C27 C26 C25 C24 0.0 . . . . ?
C26 C27 C31 C32 51.5(11) . . . . ?
C26 C27 C31 C33 -73.7(9) . . . . ?
C26 C25 C24 C23 0.0 . . . . ?
C25 C24 C23 C22 0.0 . . . . ?
C25 C24 C23 C28 -178.8(12) . . . . ?
C24 C23 C28 C30 52.5(14) . . . . ?
C24 C23 C28 C29 -60.9(15) . . . . ?
C23 C22 C27 C26 0.0 . . . . ?
C23 C22 C27 C31 169.0(14) . . . . ?
C12 C11 C19 C21 48.4(9) . . . . ?
C12 C11 C19 C20 -75.3(7) . . . . ?
C14 C15 C16 C17 -71.7(7) . . . . ?
C14 C15 C16 C18 54.5(9) . . . . ?
C16 C15 C14 C13 177.7(6) . . . . ?
C31 C27 C26 C25 -170.1(12) . . . . ?
C31 C27A C26A C25A 170.5(11) . . . . ?
C32 C31 C27A C22A -131.1(7) . . . . ?
C32 C31 C27A C26A 58.0(11) . . . . ?
C33 C31 C27A C22A 101.2(8) . . . . ?
C33 C31 C27A C26A -69.6(10) . . . . ?
C29A C28A C23A C22A 89.9(13) . . . . ?
C29A C28A C23A C24A -93.2(12) . . . . ?
C4A C9A C8A C7A 0.0 . . . . ?
C9A C4A C5A C6A 0.0 . . . . ?
C9A C8A C7A C6A 0.0 . . . . ?
C8A C7A C6A C5A 0.0 . . . . ?
C7A C6A C5A C4A 0.0 . . . . ?
C5A C4A C9A C8A 0.0 . . . . ?
C22A N2 C1 Zn1 -172.0(9) . . . . ?
C22A N2 C1 N1 -171.4(8) . . . . ?
C22A N2 C1 C2 10.2(9) . . . . ?
C22A C27A C26A C25A 0.0 . . . . ?
C27A C22A C23A C28A 176.8(13) . . . . ?
C27A C22A C23A C24A 0.0 . . . . ?
C27A C26A C25A C24A 0.0 . . . . ?
C26A C25A C24A C23A 0.0 . . . . ?
C25A C24A C23A C28A -177.0(12) . . . . ?
C25A C24A C23A C22A 0.0 . . . . ?
C23A C22A C27A C31 -171.1(11) . . . . ?
C23A C22A C27A C26A 0.0 . . . . ?
C30A C28A C23A C22A -131.7(12) . . . . ?
C30A C28A C23A C24A 45.1(17) . . . . ?
